data_4037849
loop_
_publ_author_name
'Ye, Wenqiang'
'Li, Xiaobin'
'Ding, Bingbing'
'Wang, Chenchen'
'Shrestha, Mohini'
'Ma, Xiang'
'Chen, Yifeng'
'Tian, He'

_publ_section_title
;
 Facile Synthesis of Nitrogen-Containing Six-Membered Benzofuzed
 Phenophosphazinine Oxides and Studies of the Photophysical Properties.
;
_journal_name_full 'The Journal of organic chemistry'
_journal_paper_doi 10.1021/acs.joc.9b02847
_journal_year 2020
_chemical_formula_sum 'C24 H18 N O P'
_chemical_formula_weight 367.36
_space_group_crystal_system monoclinic
_space_group_IT_number 14
_space_group_name_Hall '-P 2yn'
_space_group_name_H-M_alt 'P 1 21/n 1'
_atom_sites_solution_hydrogens geom
_audit_creation_method SHELXL-2013
_cell_angle_alpha 90
_cell_angle_beta 92.3640(10)
_cell_angle_gamma 90
_cell_formula_units_Z 4
_cell_length_a 11.0843(3)
_cell_length_b 9.0065(2)
_cell_length_c 18.6072(5)
_cell_measurement_reflns_used 9935
_cell_measurement_temperature 193(2)
_cell_measurement_theta_max 54.954
_cell_measurement_theta_min 4.358
_cell_volume 1855.99(8)
_computing_cell_refinement 'Bruker SAINT'
_computing_data_collection 'Bruker APEX2'
_computing_data_reduction 'Bruker SAINT'
_computing_molecular_graphics 'Bruker SHELXTL'
_computing_publication_material 'Bruker SHELXTL'
_computing_structure_refinement 'SHELXL-2013 (Sheldrick, 2013)'
_computing_structure_solution 'SHELXS-97 (Sheldrick 2008)'
_diffrn_ambient_temperature 193(2)
_diffrn_measured_fraction_theta_full 0.994
_diffrn_measured_fraction_theta_max 0.994
_diffrn_measurement_device_type 'Bruker APEX-II CCD'
_diffrn_measurement_method '\f and \w scans'
_diffrn_radiation_type MoK\a
_diffrn_radiation_wavelength 0.71073
_diffrn_reflns_av_R_equivalents 0.0298
_diffrn_reflns_av_unetI/netI 0.0238
_diffrn_reflns_Laue_measured_fraction_full 0.994
_diffrn_reflns_Laue_measured_fraction_max 0.994
_diffrn_reflns_limit_h_max 13
_diffrn_reflns_limit_h_min -13
_diffrn_reflns_limit_k_max 11
_diffrn_reflns_limit_k_min -11
_diffrn_reflns_limit_l_max 22
_diffrn_reflns_limit_l_min -22
_diffrn_reflns_number 18419
_diffrn_reflns_point_group_measured_fraction_full 0.994
_diffrn_reflns_point_group_measured_fraction_max 0.994
_diffrn_reflns_theta_full 25.242
_diffrn_reflns_theta_max 25.999
_diffrn_reflns_theta_min 2.513
_exptl_absorpt_coefficient_mu 0.161
_exptl_absorpt_correction_T_max 0.7456
_exptl_absorpt_correction_T_min 0.6671
_exptl_absorpt_correction_type multi-scan
_exptl_absorpt_process_details sadabs
_exptl_crystal_colour colorless
_exptl_crystal_density_diffrn 1.315
_exptl_crystal_description prismatic
_exptl_crystal_F_000 768
_exptl_crystal_size_max 0.200
_exptl_crystal_size_mid 0.160
_exptl_crystal_size_min 0.140
_refine_diff_density_max 0.324
_refine_diff_density_min -0.331
_refine_diff_density_rms 0.035
_refine_ls_extinction_method none
_refine_ls_goodness_of_fit_ref 1.051
_refine_ls_hydrogen_treatment constr
_refine_ls_matrix_type full
_refine_ls_number_parameters 244
_refine_ls_number_reflns 3628
_refine_ls_number_restraints 0
_refine_ls_restrained_S_all 1.051
_refine_ls_R_factor_all 0.0396
_refine_ls_R_factor_gt 0.0338
_refine_ls_shift/su_max 0.001
_refine_ls_shift/su_mean 0.000
_refine_ls_structure_factor_coef Fsqd
_refine_ls_weighting_details 'w=1/[\s^2^(Fo^2^)+(0.0387P)^2^+0.6683P] where P=(Fo^2^+2Fc^2^)/3'
_refine_ls_weighting_scheme calc
_refine_ls_wR_factor_gt 0.0841
_refine_ls_wR_factor_ref 0.0886
_reflns_Friedel_coverage 0.000
_reflns_number_gt 3182
_reflns_number_total 3628
_reflns_threshold_expression 'I > 2\s(I)'
_cod_data_source_file jo9b02847_si_002.cif
_cod_data_source_block mo_d8v19599_0m
_cod_original_sg_symbol_H-M 'P 21/n'
_cod_database_code 4037849
_shelx_space_group_comment
; 
The symmetry employed for this shelxl refinement is uniquely defined 
by the following loop, which should always be used as a source of 
symmetry information in preference to the above space-group names. 
They are only intended as comments. 
;
_shelx_estimated_absorpt_t_min 0.968
_shelx_estimated_absorpt_t_max 0.978
_shelxl_version_number 2013-4

loop_
_space_group_symop_operation_xyz
'x, y, z'
'-x+1/2, y+1/2, -z+1/2'
'-x, -y, -z'
'x-1/2, -y-1/2, z-1/2'

loop_
_atom_site_label
_atom_site_type_symbol
_atom_site_fract_x
_atom_site_fract_y
_atom_site_fract_z
_atom_site_U_iso_or_equiv
_atom_site_adp_type
_atom_site_occupancy
_atom_site_site_symmetry_order
_atom_site_calc_flag
_atom_site_refinement_flags_posn
_atom_site_refinement_flags_adp
P1 P 0.80182(3) 0.75039(4) 0.58573(2) 0.02508(11) Uani 1 1 d . .
O1 O 0.93088(9) 0.77747(12) 0.60619(6) 0.0355(3) Uani 1 1 d . .
N1 N 0.59289(10) 0.55842(13) 0.65003(6) 0.0290(3) Uani 1 1 d . .
C1 C 0.69753(12) 0.80054(15) 0.65188(7) 0.0264(3) Uani 1 1 d . .
C2 C 0.70845(13) 0.94362(16) 0.68143(8) 0.0327(3) Uani 1 1 d . .
H2 H 0.7659 1.0104 0.6630 0.039 Uiso 1 1 calc R U
C3 C 0.63817(14) 0.98955(18) 0.73639(9) 0.0384(4) Uani 1 1 d . .
H3 H 0.6453 1.0874 0.7551 0.046 Uiso 1 1 calc R U
C4 C 0.55653(14) 0.88978(19) 0.76391(9) 0.0419(4) Uani 1 1 d . .
H4 H 0.5094 0.9191 0.8030 0.050 Uiso 1 1 calc R U
C5 C 0.54260(14) 0.74923(18) 0.73569(9) 0.0369(4) Uani 1 1 d . .
H5 H 0.4856 0.6834 0.7553 0.044 Uiso 1 1 calc R U
C6 C 0.61162(12) 0.70155(15) 0.67811(7) 0.0273(3) Uani 1 1 d . .
C7 C 0.66885(12) 0.48804(15) 0.60218(7) 0.0258(3) Uani 1 1 d . .
C8 C 0.64984(13) 0.33739(16) 0.58483(8) 0.0334(3) Uani 1 1 d . .
H8 H 0.5843 0.2857 0.6046 0.040 Uiso 1 1 calc R U
C9 C 0.72510(14) 0.26400(16) 0.53960(8) 0.0366(3) Uani 1 1 d . .
H9 H 0.7106 0.1622 0.5290 0.044 Uiso 1 1 calc R U
C10 C 0.82146(14) 0.33522(17) 0.50914(8) 0.0369(4) Uani 1 1 d . .
H10 H 0.8732 0.2836 0.4782 0.044 Uiso 1 1 calc R U
C11 C 0.83983(13) 0.48295(16) 0.52503(8) 0.0320(3) Uani 1 1 d . .
H11 H 0.9052 0.5335 0.5044 0.038 Uiso 1 1 calc R U
C12 C 0.76525(12) 0.56082(15) 0.57066(7) 0.0254(3) Uani 1 1 d . .
C13 C 0.48675(12) 0.47831(16) 0.67118(7) 0.0292(3) Uani 1 1 d . .
C14 C 0.49459(13) 0.38040(16) 0.72835(8) 0.0327(3) Uani 1 1 d . .
H14 H 0.5690 0.3673 0.7547 0.039 Uiso 1 1 calc R U
C15 C 0.39315(14) 0.30134(18) 0.74698(8) 0.0378(4) Uani 1 1 d . .
H15 H 0.3980 0.2330 0.7859 0.045 Uiso 1 1 calc R U
C16 C 0.28529(14) 0.3222(2) 0.70887(9) 0.0446(4) Uani 1 1 d . .
H16 H 0.2158 0.2679 0.7215 0.054 Uiso 1 1 calc R U
C17 C 0.27764(14) 0.4211(2) 0.65259(9) 0.0499(5) Uani 1 1 d . .
H17 H 0.2027 0.4357 0.6270 0.060 Uiso 1 1 calc R U
C18 C 0.37885(13) 0.4999(2) 0.63296(9) 0.0406(4) Uani 1 1 d . .
H18 H 0.3739 0.5676 0.5938 0.049 Uiso 1 1 calc R U
C19 C 0.75874(12) 0.85004(14) 0.50464(7) 0.0266(3) Uani 1 1 d . .
C20 C 0.63827(13) 0.86631(16) 0.48145(8) 0.0316(3) Uani 1 1 d . .
H20 H 0.5763 0.8218 0.5079 0.038 Uiso 1 1 calc R U
C21 C 0.60895(14) 0.94726(18) 0.41992(8) 0.0384(4) Uani 1 1 d . .
H21 H 0.5268 0.9588 0.4043 0.046 Uiso 1 1 calc R U
C22 C 0.69951(16) 1.01142(18) 0.38121(8) 0.0414(4) Uani 1 1 d . .
H22 H 0.6791 1.0674 0.3392 0.050 Uiso 1 1 calc R U
C23 C 0.81923(15) 0.99471(17) 0.40322(8) 0.0389(4) Uani 1 1 d . .
H23 H 0.8810 1.0383 0.3762 0.047 Uiso 1 1 calc R U
C24 C 0.84882(13) 0.91407(16) 0.46486(8) 0.0326(3) Uani 1 1 d . .
H24 H 0.9311 0.9024 0.4801 0.039 Uiso 1 1 calc R U

loop_
_atom_site_aniso_label
_atom_site_aniso_U_11
_atom_site_aniso_U_22
_atom_site_aniso_U_33
_atom_site_aniso_U_23
_atom_site_aniso_U_13
_atom_site_aniso_U_12
P1 0.02226(19) 0.02503(19) 0.02778(19) -0.00033(14) -0.00119(13) -0.00191(13)
O1 0.0255(5) 0.0417(6) 0.0388(6) -0.0019(5) -0.0035(4) -0.0049(4)
N1 0.0252(6) 0.0288(6) 0.0334(6) -0.0040(5) 0.0059(5) -0.0026(5)
C1 0.0249(7) 0.0269(7) 0.0270(7) -0.0009(5) -0.0041(5) 0.0027(5)
C2 0.0322(7) 0.0289(7) 0.0365(8) -0.0020(6) -0.0066(6) 0.0013(6)
C3 0.0375(8) 0.0329(8) 0.0441(9) -0.0134(7) -0.0078(7) 0.0064(7)
C4 0.0355(8) 0.0478(9) 0.0425(9) -0.0171(7) 0.0047(7) 0.0066(7)
C5 0.0301(8) 0.0410(9) 0.0401(8) -0.0070(7) 0.0066(6) 0.0018(6)
C6 0.0240(7) 0.0288(7) 0.0288(7) -0.0024(6) -0.0026(5) 0.0030(5)
C7 0.0245(6) 0.0256(7) 0.0274(7) 0.0004(5) 0.0004(5) 0.0015(5)
C8 0.0348(8) 0.0282(7) 0.0376(8) -0.0016(6) 0.0056(6) -0.0050(6)
C9 0.0453(9) 0.0246(7) 0.0402(8) -0.0042(6) 0.0039(7) 0.0014(6)
C10 0.0377(8) 0.0320(8) 0.0416(8) -0.0049(7) 0.0074(7) 0.0082(6)
C11 0.0275(7) 0.0320(8) 0.0367(8) 0.0007(6) 0.0049(6) 0.0032(6)
C12 0.0230(6) 0.0252(7) 0.0279(7) 0.0012(5) -0.0012(5) 0.0015(5)
C13 0.0249(7) 0.0325(7) 0.0306(7) -0.0050(6) 0.0049(5) -0.0040(6)
C14 0.0303(7) 0.0356(8) 0.0320(7) -0.0041(6) 0.0013(6) -0.0034(6)
C15 0.0424(9) 0.0386(8) 0.0334(8) -0.0054(7) 0.0114(7) -0.0077(7)
C16 0.0333(8) 0.0594(11) 0.0421(9) -0.0149(8) 0.0137(7) -0.0180(8)
C17 0.0257(8) 0.0814(13) 0.0423(9) -0.0059(9) -0.0006(7) -0.0078(8)
C18 0.0317(8) 0.0551(10) 0.0350(8) 0.0023(7) 0.0000(6) -0.0006(7)
C19 0.0300(7) 0.0213(6) 0.0283(7) -0.0018(5) 0.0000(5) -0.0031(5)
C20 0.0309(7) 0.0312(7) 0.0326(7) 0.0023(6) -0.0004(6) -0.0046(6)
C21 0.0390(8) 0.0386(8) 0.0369(8) 0.0018(7) -0.0072(7) -0.0001(7)
C22 0.0566(10) 0.0361(8) 0.0312(8) 0.0057(7) -0.0023(7) -0.0025(7)
C23 0.0469(9) 0.0354(8) 0.0351(8) 0.0018(7) 0.0092(7) -0.0089(7)
C24 0.0323(7) 0.0296(7) 0.0362(8) -0.0018(6) 0.0033(6) -0.0061(6)

loop_
_atom_type_symbol
_atom_type_description
_atom_type_scat_dispersion_real
_atom_type_scat_dispersion_imag
_atom_type_scat_source
C C 0.0033 0.0016 'International Tables Vol C Tables 4.2.6.8 and 6.1.1.4'
H H 0.0000 0.0000 'International Tables Vol C Tables 4.2.6.8 and 6.1.1.4'
N N 0.0061 0.0033 'International Tables Vol C Tables 4.2.6.8 and 6.1.1.4'
O O 0.0106 0.0060 'International Tables Vol C Tables 4.2.6.8 and 6.1.1.4'
P P 0.1023 0.0942 'International Tables Vol C Tables 4.2.6.8 and 6.1.1.4'

loop_
_geom_angle_atom_site_label_1
_geom_angle_atom_site_label_2
_geom_angle_atom_site_label_3
_geom_angle
O1 P1 C12 114.19(6)
O1 P1 C1 115.27(6)
C12 P1 C1 101.70(6)
O1 P1 C19 110.60(6)
C12 P1 C19 107.21(6)
C1 P1 C19 107.16(6)
C7 N1 C6 124.63(11)
C7 N1 C13 117.59(11)
C6 N1 C13 117.77(11)
C2 C1 C6 119.63(13)
C2 C1 P1 117.09(11)
C6 C1 P1 123.17(10)
C3 C2 C1 121.67(14)
C3 C2 H2 119.2
C1 C2 H2 119.2
C2 C3 C4 118.54(14)
C2 C3 H3 120.7
C4 C3 H3 120.7
C5 C4 C3 121.27(14)
C5 C4 H4 119.4
C3 C4 H4 119.4
C4 C5 C6 120.96(15)
C4 C5 H5 119.5
C6 C5 H5 119.5
N1 C6 C1 123.03(12)
N1 C6 C5 119.11(13)
C1 C6 C5 117.86(13)
N1 C7 C12 122.83(12)
N1 C7 C8 119.54(12)
C12 C7 C8 117.62(12)
C9 C8 C7 120.89(13)
C9 C8 H8 119.6
C7 C8 H8 119.6
C8 C9 C10 121.57(14)
C8 C9 H9 119.2
C10 C9 H9 119.2
C11 C10 C9 117.97(13)
C11 C10 H10 121.0
C9 C10 H10 121.0
C10 C11 C12 121.98(14)
C10 C11 H11 119.0
C12 C11 H11 119.0
C11 C12 C7 119.96(12)
C11 C12 P1 116.22(10)
C7 C12 P1 123.82(10)
C18 C13 C14 120.83(13)
C18 C13 N1 119.09(13)
C14 C13 N1 120.08(13)
C13 C14 C15 119.62(14)
C13 C14 H14 120.2
C15 C14 H14 120.2
C16 C15 C14 119.78(15)
C16 C15 H15 120.1
C14 C15 H15 120.1
C17 C16 C15 120.36(14)
C17 C16 H16 119.8
C15 C16 H16 119.8
C16 C17 C18 120.41(16)
C16 C17 H17 119.8
C18 C17 H17 119.8
C13 C18 C17 119.00(16)
C13 C18 H18 120.5
C17 C18 H18 120.5
C24 C19 C20 119.39(13)
C24 C19 P1 118.70(11)
C20 C19 P1 121.91(10)
C21 C20 C19 120.03(13)
C21 C20 H20 120.0
C19 C20 H20 120.0
C20 C21 C22 119.94(14)
C20 C21 H21 120.0
C22 C21 H21 120.0
C23 C22 C21 120.56(14)
C23 C22 H22 119.7
C21 C22 H22 119.7
C22 C23 C24 119.64(14)
C22 C23 H23 120.2
C24 C23 H23 120.2
C23 C24 C19 120.45(14)
C23 C24 H24 119.8
C19 C24 H24 119.8

loop_
_geom_bond_atom_site_label_1
_geom_bond_atom_site_label_2
_geom_bond_distance
P1 O1 1.4853(10)
P1 C12 1.7745(14)
P1 C1 1.7811(14)
P1 C19 1.8030(14)
N1 C7 1.4019(17)
N1 C6 1.4032(18)
N1 C13 1.4483(17)
C1 C2 1.404(2)
C1 C6 1.4065(19)
C2 C3 1.375(2)
C2 H2 0.9500
C3 C4 1.388(2)
C3 H3 0.9500
C4 C5 1.377(2)
C4 H4 0.9500
C5 C6 1.409(2)
C5 H5 0.9500
C7 C12 1.4026(18)
C7 C8 1.4085(19)
C8 C9 1.378(2)
C8 H8 0.9500
C9 C10 1.387(2)
C9 H9 0.9500
C10 C11 1.376(2)
C10 H10 0.9500
C11 C12 1.3978(19)
C11 H11 0.9500
C13 C18 1.380(2)
C13 C14 1.382(2)
C14 C15 1.387(2)
C14 H14 0.9500
C15 C16 1.378(2)
C15 H15 0.9500
C16 C17 1.375(3)
C16 H16 0.9500
C17 C18 1.389(2)
C17 H17 0.9500
C18 H18 0.9500
C19 C24 1.3923(19)
C19 C20 1.3940(19)
C20 C21 1.385(2)
C20 H20 0.9500
C21 C22 1.386(2)
C21 H21 0.9500
C22 C23 1.381(2)
C22 H22 0.9500
C23 C24 1.385(2)
C23 H23 0.9500
C24 H24 0.9500

loop_
_geom_torsion_atom_site_label_1
_geom_torsion_atom_site_label_2
_geom_torsion_atom_site_label_3
_geom_torsion_atom_site_label_4
_geom_torsion
O1 P1 C1 C2 50.52(13)
C12 P1 C1 C2 174.60(10)
C19 P1 C1 C2 -73.06(12)
O1 P1 C1 C6 -125.58(11)
C12 P1 C1 C6 -1.49(13)
C19 P1 C1 C6 110.85(12)
C6 C1 C2 C3 0.9(2)
P1 C1 C2 C3 -175.33(11)
C1 C2 C3 C4 1.4(2)
C2 C3 C4 C5 -2.1(2)
C3 C4 C5 C6 0.5(2)
C7 N1 C6 C1 11.3(2)
C13 N1 C6 C1 -167.88(12)
C7 N1 C6 C5 -168.10(13)
C13 N1 C6 C5 12.75(19)
C2 C1 C6 N1 178.13(12)
P1 C1 C6 N1 -5.87(19)
C2 C1 C6 C5 -2.5(2)
P1 C1 C6 C5 173.50(11)
C4 C5 C6 N1 -178.76(14)
C4 C5 C6 C1 1.8(2)
C6 N1 C7 C12 -7.6(2)
C13 N1 C7 C12 171.60(12)
C6 N1 C7 C8 171.81(13)
C13 N1 C7 C8 -9.03(19)
N1 C7 C8 C9 -178.12(13)
C12 C7 C8 C9 1.3(2)
C7 C8 C9 C10 -0.4(2)
C8 C9 C10 C11 -0.4(2)
C9 C10 C11 C12 0.4(2)
C10 C11 C12 C7 0.5(2)
C10 C11 C12 P1 179.79(12)
N1 C7 C12 C11 178.08(12)
C8 C7 C12 C11 -1.3(2)
N1 C7 C12 P1 -1.15(19)
C8 C7 C12 P1 179.47(10)
O1 P1 C12 C11 -49.59(13)
C1 P1 C12 C11 -174.40(11)
C19 P1 C12 C11 73.29(12)
O1 P1 C12 C7 129.67(11)
C1 P1 C12 C7 4.86(13)
C19 P1 C12 C7 -107.45(12)
C7 N1 C13 C18 -93.09(16)
C6 N1 C13 C18 86.12(17)
C7 N1 C13 C14 86.10(16)
C6 N1 C13 C14 -94.69(16)
C18 C13 C14 C15 0.9(2)
N1 C13 C14 C15 -178.32(13)
C13 C14 C15 C16 -0.7(2)
C14 C15 C16 C17 -0.1(2)
C15 C16 C17 C18 0.8(3)
C14 C13 C18 C17 -0.2(2)
N1 C13 C18 C17 178.95(14)
C16 C17 C18 C13 -0.6(3)
O1 P1 C19 C24 11.38(13)
C12 P1 C19 C24 -113.69(11)
C1 P1 C19 C24 137.79(11)
O1 P1 C19 C20 -167.69(11)
C12 P1 C19 C20 67.24(13)
C1 P1 C19 C20 -41.29(13)
C24 C19 C20 C21 -0.9(2)
P1 C19 C20 C21 178.19(11)
C19 C20 C21 C22 0.3(2)
C20 C21 C22 C23 0.4(2)
C21 C22 C23 C24 -0.5(2)
C22 C23 C24 C19 0.0(2)
C20 C19 C24 C23 0.7(2)
P1 C19 C24 C23 -178.37(11)
